data_7223828
loop_
_publ_author_name
'Eisenmann, B.'
'Jordan, H.'
'Schaefer, H.'

_publ_section_title
;
 Ba3 Sn2 As4, eine neue Zintlphase mit Kettenstruktur
;
_journal_name_full
;
Zeitschrift fuer Naturforschung, Teil B. Anorganische Chemie, Organische 
Chemie (33,1978-41,1986)
;
_journal_page_first 1151
_journal_page_last 1153
_journal_volume 39
_journal_year 1984
_chemical_formula_sum 'As4 Ba3 Sn2'
_chemical_name_systematic 'Ba3 Sn2 As4'
_space_group_IT_number 14
_symmetry_space_group_name_Hall '-P 2ybc'
_symmetry_space_group_name_H-M 'P 1 21/c 1'
_cell_angle_alpha 90
_cell_angle_beta 112.3
_cell_angle_gamma 90
_cell_formula_units_Z 4
_cell_length_a 8.066
_cell_length_b 19.861
_cell_length_c 7.931
_cell_volume 1175.513
_citation_journal_id_ASTM ZNBAD2
_cod_data_source_file Eisenmann_ZNBAD2_1984_1830.cif
_cod_data_source_block As4Ba3Sn2
_cod_database_code 7223828

loop_
_symmetry_equiv_pos_as_xyz
x,y,z
-x,y+1/2,-z+1/2
-x,-y,-z
x,-y-1/2,z-1/2

loop_
_atom_site_label
_atom_site_type_symbol
_atom_site_fract_x
_atom_site_fract_y
_atom_site_fract_z
_atom_site_occupancy
_atom_site_U_iso_or_equiv
Ba2 Ba 0.2624 0.9398 0.5071 1 0.0
As1 As 0.5106 0.8001 0.7148 1 0.0
Sn2 Sn 0.7899 0.3764 0.476 1 0.0
As3 As 0.0008 0.9458 0.7498 1 0.0
As2 As 0.0368 0.6828 0.715 1 0.0
Ba3 Ba 0.7886 0.8171 0.4918 1 0.0
Sn1 Sn 0.3152 0.7417 0.4004 1 0.0
Ba1 Ba 0.7412 0.9355 0.9877 1 0.0
As4 As 0.4979 0.9347 0.2461 1 0.0
